data_7100310
loop_
_publ_author_name
'T. Chivers'
'May Copsey'

_publ_section_title
;
Formation of Ga2Te2 and M3Te3 (M = Ga, In) rings from
reactions of sodium ditelluroimidodiphosphinate with group 13 halides
;
_journal_name_full 'Chemical Communications'
_journal_paper_doi 10.1039/b510342h
_journal_year 2005
_chemical_formula_moiety 'C36 H84 In3 N3 P6 Te9, 0.75(C4 H8 O)'
_chemical_formula_sum 'C39 H90 In3 N3 O0.75 P6 Te9'
_chemical_formula_weight 2291.82
_space_group_IT_number 14
_symmetry_cell_setting monoclinic
_symmetry_space_group_name_Hall '-P 2ybc'
_symmetry_space_group_name_H-M 'P 1 21/c 1'
_cell_angle_alpha 90.00
_cell_angle_beta 90.31(3)
_cell_angle_gamma 90.00
_cell_formula_units_Z 4
_cell_length_a 16.423(3)
_cell_length_b 17.204(3)
_cell_length_c 27.475(6)
_cell_measurement_temperature 173(2)
_cell_volume 7763(3)
_diffrn_ambient_temperature 173(2)
_exptl_crystal_density_diffrn 1.961
_cod_depositor_comments
;
The following automatic conversions were performed:
'_symmetry_cell_setting' value 'Monoclinic' changed to 'monoclinic'
according to '/home/saulius/struct/CIF-dictionaries/cif_core.dic'
dictionary named 'cif_core.dic' version 2.4.1 from 2010-06-29.

Automatic conversion script
Id: cif_fix_enum 1527 2010-12-29 10:47:43Z saulius 
;
_cod_original_sg_symbol_H-M 'P 21/c'
_cod_database_code 7100310

loop_
_symmetry_equiv_pos_as_xyz
'x, y, z'
'-x, y+1/2, -z+1/2'
'-x, -y, -z'
'x, -y-1/2, z-1/2'

loop_
_atom_site_label
_atom_site_type_symbol
_atom_site_fract_x
_atom_site_fract_y
_atom_site_fract_z
_atom_site_U_iso_or_equiv
_atom_site_adp_type
_atom_site_occupancy
_atom_site_symmetry_multiplicity
_atom_site_calc_flag
_atom_site_refinement_flags
_atom_site_disorder_assembly
_atom_site_disorder_group
In1 In 0.23368(3) 0.91919(3) 0.42495(2) 0.03451(13) Uani 1 1 d . . .
In2 In 0.18237(3) 0.82379(3) 0.29805(2) 0.03282(13) Uani 1 1 d . . .
In3 In 0.32067(3) 0.99819(3) 0.30096(2) 0.03206(13) Uani 1 1 d . . .
P1 P 0.17059(15) 0.84956(14) 0.55708(8) 0.0439(5) Uani 1 1 d . . .
P2 P 0.25410(17) 1.00542(17) 0.55954(8) 0.0537(7) Uani 1 1 d . . .
P3 P 0.06738(13) 0.61640(13) 0.29864(9) 0.0407(5) Uani 1 1 d . . .
P4 P 0.24598(12) 0.59892(11) 0.32423(8) 0.0319(4) Uani 1 1 d . . .
P5 P 0.41424(13) 1.20518(13) 0.25575(9) 0.0419(5) Uani 1 1 d . . .
P6 P 0.28155(14) 1.22458(12) 0.33184(9) 0.0415(5) Uani 1 1 d . . .
N1 N 0.2130(5) 0.9271(5) 0.5767(3) 0.053(2) Uani 1 1 d . A .
N2 N 0.1522(4) 0.5809(4) 0.3142(2) 0.0367(15) Uani 1 1 d . . .
N3 N 0.3514(4) 1.2408(4) 0.2939(3) 0.0428(17) Uani 1 1 d . . .
Te1 Te 0.22755(4) 0.78739(3) 0.48485(2) 0.04761(16) Uani 1 1 d . A .
Te2 Te 0.22061(4) 1.05717(3) 0.47898(2) 0.04557(15) Uani 1 1 d . A .
Te3 Te 0.06813(4) 0.73275(3) 0.24741(2) 0.04345(15) Uani 1 1 d . . .
Te4 Te 0.29467(3) 0.72914(3) 0.348481(19) 0.03278(12) Uani 1 1 d . . .
Te5 Te 0.46194(4) 1.07264(3) 0.26714(3) 0.04815(16) Uani 1 1 d . . .
Te6 Te 0.20131(3) 1.10385(3) 0.33118(2) 0.03701(13) Uani 1 1 d . . .
Te7 Te 0.38142(3) 0.91553(3) 0.379058(19) 0.03514(13) Uani 1 1 d . . .
Te8 Te 0.10318(3) 0.91914(3) 0.36277(2) 0.03594(13) Uani 1 1 d . . .
Te9 Te 0.25670(4) 0.90991(3) 0.227054(19) 0.03840(13) Uani 1 1 d . . .
C1 C 0.0609(7) 0.8629(8) 0.5475(4) 0.078(4) Uani 0.60 1 d P A 1
H1 H 0.0409 0.8101 0.5378 0.094 Uiso 0.60 1 calc PR A 1
C2 C 0.0160(8) 0.8806(9) 0.5945(5) 0.094(5) Uani 0.60 1 d P A 1
H2A H 0.0350 0.8453 0.6202 0.141 Uiso 0.60 1 calc PR A 1
H2B H -0.0426 0.8733 0.5894 0.141 Uiso 0.60 1 calc PR A 1
H2C H 0.0266 0.9344 0.6042 0.141 Uiso 0.60 1 calc PR A 1
C3 C 0.0366(12) 0.9089(11) 0.5112(8) 0.070(5) Uani 0.60 1 d P A 1
H3A H 0.0600 0.8906 0.4806 0.105 Uiso 0.60 1 calc PR A 1
H3B H 0.0549 0.9622 0.5176 0.105 Uiso 0.60 1 calc PR A 1
H3C H -0.0229 0.9079 0.5089 0.105 Uiso 0.60 1 calc PR A 1
C1A C 0.0609(7) 0.8629(8) 0.5475(4) 0.078(4) Uani 0.40 1 d P A 2
H1A H 0.0630 0.9172 0.5346 0.094 Uiso 0.40 1 calc PR A 2
C2A C 0.0160(8) 0.8806(9) 0.5945(5) 0.094(5) Uani 0.40 1 d P A 2
H2D H 0.0531 0.9064 0.6174 0.141 Uiso 0.40 1 calc PR A 2
H2E H -0.0037 0.8320 0.6089 0.141 Uiso 0.40 1 calc PR A 2
H2F H -0.0304 0.9147 0.5875 0.141 Uiso 0.40 1 calc PR A 2
C3A C 0.0235(16) 0.8278(15) 0.5062(9) 0.059(7) Uani 0.40 1 d P A 2
H3D H -0.0244 0.8582 0.4966 0.088 Uiso 0.40 1 calc PR A 2
H3E H 0.0068 0.7747 0.5144 0.088 Uiso 0.40 1 calc PR A 2
H3F H 0.0623 0.8263 0.4793 0.088 Uiso 0.40 1 calc PR A 2
C4 C 0.1819(7) 0.7793(7) 0.6060(4) 0.066(3) Uani 1 1 d . A .
H4 H 0.1600 0.8044 0.6360 0.079 Uiso 1 1 calc R . .
C5 C 0.2710(9) 0.7635(7) 0.6155(4) 0.086(4) Uani 1 1 d . . .
H5A H 0.2771 0.7344 0.6459 0.128 Uiso 1 1 calc R A .
H5B H 0.3005 0.8129 0.6180 0.128 Uiso 1 1 calc R . .
H5C H 0.2934 0.7329 0.5886 0.128 Uiso 1 1 calc R . .
C6 C 0.1345(8) 0.7068(7) 0.5984(5) 0.080(4) Uani 1 1 d . . .
H6A H 0.1524 0.6814 0.5684 0.120 Uiso 1 1 calc R A .
H6B H 0.0764 0.7194 0.5958 0.120 Uiso 1 1 calc R . .
H6C H 0.1434 0.6717 0.6260 0.120 Uiso 1 1 calc R . .
C7 C 0.2256(8) 1.0806(7) 0.6036(4) 0.073(3) Uani 1 1 d . A .
H7 H 0.2371 1.0586 0.6366 0.087 Uiso 1 1 calc R . .
C8 C 0.1367(10) 1.0943(8) 0.6011(5) 0.097(5) Uani 1 1 d . . .
H8A H 0.1228 1.1395 0.6211 0.146 Uiso 1 1 calc R A .
H8B H 0.1079 1.0484 0.6132 0.146 Uiso 1 1 calc R . .
H8C H 0.1206 1.1042 0.5672 0.146 Uiso 1 1 calc R . .
C9 C 0.2781(14) 1.1521(10) 0.5988(7) 0.162(9) Uani 1 1 d . . .
H9A H 0.2504 1.1903 0.5780 0.243 Uiso 1 1 calc R A .
H9B H 0.3303 1.1378 0.5842 0.243 Uiso 1 1 calc R . .
H9C H 0.2877 1.1747 0.6311 0.243 Uiso 1 1 calc R . .
C10 C 0.3654(7) 1.0006(8) 0.5649(4) 0.079(4) Uani 1 1 d D A .
H10 H 0.3877 1.0532 0.5572 0.095 Uiso 1 1 calc R . .
C11 C 0.4027(9) 0.9442(10) 0.5313(4) 0.105(5) Uani 1 1 d D . .
H11A H 0.4594 0.9349 0.5410 0.158 Uiso 1 1 calc R A .
H11B H 0.4012 0.9650 0.4981 0.158 Uiso 1 1 calc R . .
H11C H 0.3724 0.8951 0.5324 0.158 Uiso 1 1 calc R . .
C12 C 0.3934(10) 0.9788(12) 0.6169(4) 0.159(9) Uani 1 1 d D . .
H12A H 0.3741 0.9264 0.6248 0.238 Uiso 1 1 calc R A .
H12B H 0.3708 1.0160 0.6402 0.238 Uiso 1 1 calc R . .
H12C H 0.4530 0.9800 0.6187 0.238 Uiso 1 1 calc R . .
C20 C 0.0150(6) 0.5419(5) 0.2616(4) 0.061(3) Uani 1 1 d . . .
H20 H -0.0367 0.5652 0.2490 0.073 Uiso 1 1 calc R . .
C21 C -0.0070(7) 0.4722(6) 0.2918(5) 0.077(4) Uani 1 1 d . . .
H21A H -0.0307 0.4320 0.2708 0.116 Uiso 1 1 calc R . .
H21B H -0.0466 0.4873 0.3166 0.116 Uiso 1 1 calc R . .
H21C H 0.0421 0.4517 0.3077 0.116 Uiso 1 1 calc R . .
C22 C 0.0675(8) 0.5204(7) 0.2180(4) 0.076(3) Uani 1 1 d . . .
H22A H 0.1193 0.4987 0.2294 0.114 Uiso 1 1 calc R . .
H22B H 0.0779 0.5669 0.1984 0.114 Uiso 1 1 calc R . .
H22C H 0.0389 0.4816 0.1981 0.114 Uiso 1 1 calc R . .
C23 C 0.0057(5) 0.6336(6) 0.3518(4) 0.051(2) Uani 1 1 d . . .
H23 H 0.0041 0.5837 0.3704 0.061 Uiso 1 1 calc R . .
C24 C -0.0837(6) 0.6550(8) 0.3392(5) 0.079(4) Uani 1 1 d . . .
H24A H -0.1163 0.6549 0.3690 0.118 Uiso 1 1 calc R . .
H24B H -0.1059 0.6168 0.3162 0.118 Uiso 1 1 calc R . .
H24C H -0.0854 0.7068 0.3244 0.118 Uiso 1 1 calc R . .
C25 C 0.0438(7) 0.6944(6) 0.3853(4) 0.063(3) Uani 1 1 d . . .
H25A H 0.0380 0.7460 0.3706 0.094 Uiso 1 1 calc R . .
H25B H 0.1017 0.6827 0.3901 0.094 Uiso 1 1 calc R . .
H25C H 0.0161 0.6936 0.4169 0.094 Uiso 1 1 calc R . .
C26 C 0.2771(6) 0.5332(5) 0.3733(3) 0.047(2) Uani 1 1 d . . .
H26 H 0.2633 0.4793 0.3624 0.056 Uiso 1 1 calc R . .
C27 C 0.2276(7) 0.5491(6) 0.4188(4) 0.068(3) Uani 1 1 d . . .
H27A H 0.2462 0.5148 0.4451 0.101 Uiso 1 1 calc R . .
H27B H 0.1699 0.5392 0.4120 0.101 Uiso 1 1 calc R . .
H27C H 0.2349 0.6034 0.4286 0.101 Uiso 1 1 calc R . .
C28 C 0.3684(6) 0.5346(6) 0.3837(4) 0.066(3) Uani 1 1 d . . .
H28A H 0.3844 0.5866 0.3948 0.099 Uiso 1 1 calc R . .
H28B H 0.3981 0.5217 0.3539 0.099 Uiso 1 1 calc R . .
H28C H 0.3815 0.4964 0.4090 0.099 Uiso 1 1 calc R . .
C29 C 0.2875(6) 0.6216(6) 0.2281(3) 0.055(2) Uani 1 1 d . . .
H29A H 0.3264 0.6111 0.2020 0.082 Uiso 1 1 calc R . .
H29B H 0.2902 0.6766 0.2371 0.082 Uiso 1 1 calc R . .
H29C H 0.2324 0.6090 0.2167 0.082 Uiso 1 1 calc R . .
C30 C 0.3082(5) 0.5723(5) 0.2717(3) 0.043(2) Uani 1 1 d . . .
H30 H 0.3661 0.5838 0.2805 0.051 Uiso 1 1 calc R . .
C31 C 0.3037(7) 0.4869(5) 0.2591(4) 0.060(3) Uani 1 1 d . . .
H31A H 0.2473 0.4730 0.2511 0.089 Uiso 1 1 calc R . .
H31B H 0.3224 0.4560 0.2869 0.089 Uiso 1 1 calc R . .
H31C H 0.3384 0.4763 0.2309 0.089 Uiso 1 1 calc R . .
C40 C 0.5061(5) 1.2641(5) 0.2572(4) 0.052(2) Uani 1 1 d . . .
H40 H 0.5455 1.2420 0.2332 0.063 Uiso 1 1 calc R . .
C41 C 0.5459(6) 1.2628(6) 0.3071(4) 0.070(3) Uani 1 1 d . . .
H41A H 0.5959 1.2938 0.3064 0.104 Uiso 1 1 calc R . .
H41B H 0.5591 1.2091 0.3159 0.104 Uiso 1 1 calc R . .
H41C H 0.5083 1.2846 0.3310 0.104 Uiso 1 1 calc R . .
C42 C 0.4860(6) 1.3483(5) 0.2418(5) 0.066(3) Uani 1 1 d . . .
H42A H 0.4445 1.3697 0.2635 0.099 Uiso 1 1 calc R . .
H42B H 0.4654 1.3485 0.2082 0.099 Uiso 1 1 calc R . .
H42C H 0.5354 1.3801 0.2438 0.099 Uiso 1 1 calc R . .
C43 C 0.3728(6) 1.2124(6) 0.1947(3) 0.054(2) Uani 1 1 d . . .
H43 H 0.3528 1.2669 0.1905 0.065 Uiso 1 1 calc R . .
C44 C 0.4366(7) 1.1987(8) 0.1554(4) 0.077(3) Uani 1 1 d . . .
H44A H 0.4542 1.1443 0.1563 0.116 Uiso 1 1 calc R . .
H44B H 0.4835 1.2327 0.1613 0.116 Uiso 1 1 calc R . .
H44C H 0.4130 1.2103 0.1234 0.116 Uiso 1 1 calc R . .
C45 C 0.2995(6) 1.1592(7) 0.1880(4) 0.064(3) Uani 1 1 d . . .
H45A H 0.2725 1.1709 0.1569 0.096 Uiso 1 1 calc R . .
H45B H 0.2611 1.1674 0.2147 0.096 Uiso 1 1 calc R . .
H45C H 0.3176 1.1049 0.1880 0.096 Uiso 1 1 calc R . .
C46 C 0.3224(7) 1.2350(6) 0.3934(4) 0.055(3) Uani 1 1 d . . .
H46 H 0.2774 1.2240 0.4168 0.067 Uiso 1 1 calc R . .
C47 C 0.3902(7) 1.1746(6) 0.4020(4) 0.060(3) Uani 1 1 d . . .
H47A H 0.4359 1.1856 0.3803 0.090 Uiso 1 1 calc R . .
H47B H 0.3690 1.1225 0.3953 0.090 Uiso 1 1 calc R . .
H47C H 0.4088 1.1775 0.4359 0.090 Uiso 1 1 calc R . .
C48 C 0.3532(8) 1.3181(6) 0.4030(5) 0.079(4) Uani 1 1 d . . .
H48A H 0.3753 1.3215 0.4361 0.119 Uiso 1 1 calc R . .
H48B H 0.3079 1.3548 0.3993 0.119 Uiso 1 1 calc R . .
H48C H 0.3959 1.3309 0.3795 0.119 Uiso 1 1 calc R . .
C49 C 0.2072(5) 1.3036(5) 0.3233(4) 0.051(2) Uani 1 1 d . . .
H49 H 0.2362 1.3541 0.3284 0.061 Uiso 1 1 calc R . .
C50 C 0.1749(6) 1.3024(6) 0.2708(4) 0.067(3) Uani 1 1 d . . .
H50A H 0.1481 1.2525 0.2644 0.101 Uiso 1 1 calc R . .
H50B H 0.2204 1.3091 0.2482 0.101 Uiso 1 1 calc R . .
H50C H 0.1357 1.3447 0.2662 0.101 Uiso 1 1 calc R . .
C51 C 0.1384(7) 1.2995(7) 0.3592(5) 0.083(4) Uani 1 1 d . . .
H51A H 0.1023 1.3443 0.3546 0.125 Uiso 1 1 calc R . .
H51B H 0.1606 1.3001 0.3924 0.125 Uiso 1 1 calc R . .
H51C H 0.1076 1.2514 0.3540 0.125 Uiso 1 1 calc R . .
O1 O 0.462(2) 0.2248(14) 0.5318(14) 0.072(10) Uiso 0.12 1 d PD B 1
C60 C 0.4169(16) 0.2908(17) 0.5284(13) 0.070(10) Uiso 0.12 1 d PD B 1
H60A H 0.3842 0.2966 0.5584 0.084 Uiso 0.12 1 calc PR B 1
H60B H 0.3787 0.2860 0.5006 0.084 Uiso 0.12 1 calc PR B 1
C61 C 0.464(2) 0.3558(15) 0.5223(18) 0.081(14) Uiso 0.12 1 d PD B 1
H61A H 0.4645 0.3875 0.5524 0.097 Uiso 0.12 1 calc PR B 1
H61B H 0.4423 0.3880 0.4952 0.097 Uiso 0.12 1 calc PR B 1
C62 C 0.546(2) 0.326(2) 0.511(2) 0.12(2) Uiso 0.12 1 d PD B 1
H62A H 0.5656 0.3456 0.4791 0.147 Uiso 0.12 1 calc PR B 1
H62B H 0.5863 0.3409 0.5366 0.147 Uiso 0.12 1 calc PR B 1
C63 C 0.532(2) 0.242(2) 0.510(2) 0.12(2) Uiso 0.12 1 d PD B 1
H63A H 0.5309 0.2238 0.4759 0.146 Uiso 0.12 1 calc PR B 1
H63B H 0.5776 0.2153 0.5271 0.146 Uiso 0.12 1 calc PR B 1
O1A O 0.4169(16) 0.2908(17) 0.5284(13) 0.070(10) Uiso 0.13 1 d PD C 2
C60A C 0.464(2) 0.3558(15) 0.5223(18) 0.081(14) Uiso 0.13 1 d PD C 2
H60C H 0.4645 0.3875 0.5524 0.097 Uiso 0.13 1 calc PR C 2
H60D H 0.4423 0.3880 0.4952 0.097 Uiso 0.13 1 calc PR C 2
C61A C 0.546(2) 0.326(2) 0.511(2) 0.12(2) Uiso 0.13 1 d P C 2
H61C H 0.5656 0.3456 0.4791 0.147 Uiso 0.13 1 calc PR C 2
H61D H 0.5863 0.3409 0.5366 0.147 Uiso 0.13 1 calc PR C 2
C62A C 0.532(2) 0.242(2) 0.510(2) 0.12(2) Uiso 0.13 1 d P C 2
H62C H 0.5309 0.2238 0.4759 0.146 Uiso 0.13 1 calc PR C 2
H62D H 0.5776 0.2153 0.5271 0.146 Uiso 0.13 1 calc PR C 2
C63A C 0.462(2) 0.2248(14) 0.5318(14) 0.072(10) Uiso 0.13 1 d P C 2
H63C H 0.4708 0.2103 0.5663 0.086 Uiso 0.13 1 calc PR C 2
H63D H 0.4341 0.1812 0.5150 0.086 Uiso 0.13 1 calc PR C 2
O2 O 0.606(2) 0.465(2) 0.3938(9) 0.101(13) Uani 0.25 1 d PD D 3
C66 C 0.682(2) 0.483(3) 0.4148(13) 0.068(12) Uiso 0.25 1 d PD D 3
H66A H 0.6961 0.5380 0.4093 0.082 Uiso 0.25 1 calc PR D 3
H66B H 0.7250 0.4496 0.4008 0.082 Uiso 0.25 1 calc PR D 3
C67 C 0.673(3) 0.467(4) 0.4664(13) 0.14(3) Uiso 0.25 1 d PD D 3
H67A H 0.6560 0.5150 0.4839 0.165 Uiso 0.25 1 calc PR D 3
H67B H 0.7244 0.4482 0.4806 0.165 Uiso 0.25 1 calc PR D 3
C68 C 0.609(3) 0.408(3) 0.4694(14) 0.11(2) Uiso 0.25 1 d PD D 3
H68A H 0.5803 0.4099 0.5009 0.132 Uiso 0.25 1 calc PR D 3
H68B H 0.6316 0.3550 0.4643 0.132 Uiso 0.25 1 calc PR D 3
C69 C 0.558(2) 0.433(3) 0.4289(15) 0.11(2) Uiso 0.25 1 d PD D 3
H69A H 0.5280 0.3880 0.4152 0.136 Uiso 0.25 1 calc PR D 3
H69B H 0.5176 0.4717 0.4403 0.136 Uiso 0.25 1 calc PR D 3
C72 C 0.941(3) 0.590(2) 0.502(2) 0.102(18) Uiso 0.25 1 d PD . .
H72A H 0.9409 0.5533 0.5294 0.122 Uiso 0.25 1 calc PR . .
H72B H 0.9937 0.5846 0.4842 0.122 Uiso 0.25 1 calc PR . .
C71 C 0.872(4) 0.576(3) 0.469(3) 0.15(3) Uiso 0.25 1 d PD . .
H71A H 0.8470 0.5243 0.4743 0.176 Uiso 0.25 1 calc PR . .
H71B H 0.8873 0.5812 0.4342 0.176 Uiso 0.25 1 calc PR . .
O3 O 0.869(3) 0.704(2) 0.491(2) 0.18(2) Uiso 0.25 1 d PD . .
C70 C 0.815(2) 0.642(3) 0.485(2) 0.12(2) Uiso 0.25 1 d PD . .
H70A H 0.7731 0.6536 0.4602 0.141 Uiso 0.25 1 calc PR . .
H70B H 0.7882 0.6297 0.5163 0.141 Uiso 0.25 1 calc PR . .
C73 C 0.929(3) 0.669(3) 0.5181(18) 0.098(17) Uiso 0.25 1 d PD . .
H73A H 0.9140 0.6694 0.5529 0.118 Uiso 0.25 1 calc PR . .
H73B H 0.9808 0.6989 0.5147 0.118 Uiso 0.25 1 calc PR . .

loop_
_atom_site_aniso_label
_atom_site_aniso_U_11
_atom_site_aniso_U_22
_atom_site_aniso_U_33
_atom_site_aniso_U_23
_atom_site_aniso_U_13
_atom_site_aniso_U_12
In1 0.0350(3) 0.0384(3) 0.0302(3) 0.0004(2) 0.0005(2) -0.0004(2)
In2 0.0315(3) 0.0298(3) 0.0371(3) -0.0007(2) -0.0016(2) 0.0004(2)
In3 0.0307(3) 0.0299(3) 0.0356(3) 0.0003(2) 0.0015(2) -0.0015(2)
P1 0.0445(13) 0.0544(14) 0.0328(12) 0.0024(10) 0.0031(10) -0.0025(11)
P2 0.0568(16) 0.0733(18) 0.0309(12) -0.0049(12) 0.0022(11) -0.0189(13)
P3 0.0300(11) 0.0358(11) 0.0561(14) 0.0022(10) -0.0074(10) -0.0038(9)
P4 0.0295(11) 0.0255(9) 0.0405(11) 0.0007(8) -0.0026(9) -0.0001(8)
P5 0.0312(12) 0.0378(12) 0.0566(14) 0.0118(10) 0.0033(10) -0.0028(9)
P6 0.0421(13) 0.0276(11) 0.0550(14) 0.0010(10) 0.0077(11) -0.0013(9)
N1 0.060(5) 0.066(5) 0.033(4) -0.001(4) 0.001(4) -0.012(4)
N2 0.035(4) 0.035(4) 0.041(4) 0.004(3) -0.003(3) -0.006(3)
N3 0.035(4) 0.035(4) 0.059(5) 0.007(3) 0.004(3) -0.004(3)
Te1 0.0622(4) 0.0417(3) 0.0390(3) 0.0053(3) 0.0070(3) 0.0067(3)
Te2 0.0547(4) 0.0419(3) 0.0402(3) -0.0059(3) 0.0019(3) -0.0002(3)
Te3 0.0433(3) 0.0398(3) 0.0471(3) 0.0030(3) -0.0140(3) -0.0033(3)
Te4 0.0298(3) 0.0280(2) 0.0405(3) -0.0016(2) -0.0038(2) 0.0006(2)
Te5 0.0332(3) 0.0369(3) 0.0745(4) 0.0089(3) 0.0107(3) -0.0004(2)
Te6 0.0336(3) 0.0283(3) 0.0493(3) 0.0017(2) 0.0060(2) -0.0006(2)
Te7 0.0305(3) 0.0359(3) 0.0390(3) 0.0019(2) -0.0015(2) 0.0001(2)
Te8 0.0303(3) 0.0350(3) 0.0425(3) -0.0029(2) -0.0010(2) 0.0046(2)
Te9 0.0429(3) 0.0400(3) 0.0324(3) -0.0023(2) 0.0007(2) -0.0029(2)
C1 0.055(7) 0.112(10) 0.068(8) -0.045(8) -0.011(6) 0.015(7)
C2 0.064(8) 0.126(12) 0.094(10) -0.045(9) 0.023(7) -0.008(8)
C3 0.057(12) 0.075(13) 0.079(13) 0.011(11) 0.012(10) 0.001(10)
C1A 0.055(7) 0.112(10) 0.068(8) -0.045(8) -0.011(6) 0.015(7)
C2A 0.064(8) 0.126(12) 0.094(10) -0.045(9) 0.023(7) -0.008(8)
C3A 0.055(16) 0.057(15) 0.064(16) -0.013(13) 0.007(13) 0.000(13)
C4 0.083(8) 0.070(7) 0.043(6) 0.016(5) 0.000(5) -0.009(6)
C5 0.114(11) 0.075(8) 0.067(8) 0.023(6) -0.033(7) 0.003(8)
C6 0.093(10) 0.075(8) 0.073(8) 0.008(6) 0.003(7) -0.018(7)
C7 0.083(9) 0.083(8) 0.053(6) -0.020(6) 0.008(6) -0.031(7)
C8 0.130(14) 0.082(9) 0.079(9) -0.025(7) 0.024(9) -0.025(9)
C9 0.24(2) 0.105(13) 0.143(16) -0.035(12) 0.015(16) -0.097(15)
C10 0.070(8) 0.113(10) 0.055(7) 0.027(7) -0.011(6) -0.022(7)
C11 0.076(10) 0.168(15) 0.072(9) -0.011(10) -0.019(7) 0.019(10)
C12 0.093(12) 0.27(3) 0.111(13) 0.085(15) -0.031(10) -0.085(15)
C20 0.055(6) 0.040(5) 0.087(8) 0.002(5) -0.028(6) -0.012(5)
C21 0.066(8) 0.043(6) 0.124(11) -0.007(6) -0.017(7) -0.007(5)
C22 0.093(9) 0.068(7) 0.067(7) -0.021(6) -0.027(7) -0.017(7)
C23 0.034(5) 0.059(6) 0.060(6) 0.011(5) 0.011(4) 0.006(4)
C24 0.040(6) 0.100(9) 0.097(9) 0.017(7) 0.009(6) 0.012(6)
C25 0.069(7) 0.066(7) 0.053(6) -0.005(5) 0.019(5) 0.000(6)
C26 0.049(5) 0.031(4) 0.060(6) 0.013(4) -0.012(4) -0.003(4)
C27 0.089(9) 0.064(7) 0.050(6) 0.020(5) -0.009(6) -0.005(6)
C28 0.061(7) 0.057(6) 0.079(7) 0.008(5) -0.039(6) 0.011(5)
C29 0.069(7) 0.057(6) 0.038(5) 0.000(4) 0.011(5) 0.006(5)
C30 0.039(5) 0.039(5) 0.050(5) -0.010(4) 0.015(4) 0.003(4)
C31 0.059(7) 0.047(6) 0.073(7) -0.011(5) 0.009(5) 0.007(5)
C40 0.033(5) 0.043(5) 0.080(7) 0.008(5) 0.015(5) -0.009(4)
C41 0.048(6) 0.059(6) 0.101(9) 0.007(6) -0.008(6) -0.022(5)
C42 0.036(5) 0.047(6) 0.116(9) 0.030(6) 0.003(6) -0.006(4)
C43 0.050(6) 0.066(6) 0.047(5) 0.013(5) 0.006(4) 0.003(5)
C44 0.067(8) 0.103(9) 0.062(7) 0.005(7) 0.009(6) -0.012(7)
C45 0.042(6) 0.083(8) 0.067(7) 0.006(6) -0.005(5) -0.006(5)
C46 0.065(7) 0.047(5) 0.055(6) -0.007(5) 0.005(5) -0.007(5)
C47 0.071(7) 0.052(6) 0.057(6) 0.008(5) -0.003(5) -0.005(5)
C48 0.097(10) 0.046(6) 0.096(9) -0.021(6) -0.003(7) -0.008(6)
C49 0.039(5) 0.029(4) 0.084(7) 0.006(4) 0.011(5) 0.001(4)
C50 0.040(6) 0.049(6) 0.113(10) 0.014(6) -0.010(6) 0.004(5)
C51 0.077(8) 0.062(7) 0.111(10) 0.016(7) 0.037(8) 0.035(6)
O2 0.12(3) 0.10(3) 0.09(2) 0.00(2) 0.06(2) 0.02(2)

loop_
_geom_bond_atom_site_label_1
_geom_bond_atom_site_label_2
_geom_bond_distance
_geom_bond_site_symmetry_2
_geom_bond_publ_flag
In1 Te8 2.7334(11) . ?
In1 Te7 2.7413(11) . ?
In1 Te1 2.8040(9) . ?
In1 Te2 2.8085(9) . ?
In2 Te9 2.7416(9) . ?
In2 Te8 2.7513(9) . ?
In2 Te3 2.8072(10) . ?
In2 Te4 2.8187(9) . ?
In3 Te9 2.7404(9) . ?
In3 Te7 2.7566(9) . ?
In3 Te6 2.8026(9) . ?
In3 Te5 2.8126(10) . ?
P1 N1 1.597(8) . ?
P1 C4 1.816(10) . ?
P1 C1 1.833(12) . ?
P1 Te1 2.445(2) . ?
P2 N1 1.580(8) . ?
P2 C7 1.834(11) . ?
P2 C10 1.834(12) . ?
P2 Te2 2.446(3) . ?
P3 N2 1.578(7) . ?
P3 C23 1.806(9) . ?
P3 C20 1.846(10) . ?
P3 Te3 2.447(2) . ?
P4 N2 1.593(7) . ?
P4 C26 1.830(8) . ?
P4 C30 1.832(8) . ?
P4 Te4 2.469(2) . ?
P5 N3 1.598(7) . ?
P5 C43 1.812(10) . ?
P5 C40 1.818(9) . ?
P5 Te5 2.431(2) . ?
P6 N3 1.578(7) . ?
P6 C46 1.825(10) . ?
P6 C49 1.842(9) . ?
P6 Te6 2.460(2) . ?
C1 C3 1.33(2) . ?
C1 C2 1.522(15) . ?
C4 C6 1.485(15) . ?
C4 C5 1.510(17) . ?
C7 C8 1.480(19) . ?
C7 C9 1.508(17) . ?
C10 C11 1.476(13) . ?
C10 C12 1.545(13) . ?
C20 C21 1.504(15) . ?
C20 C22 1.526(16) . ?
C23 C25 1.526(14) . ?
C23 C24 1.551(13) . ?
C26 C27 1.519(14) . ?
C26 C28 1.526(13) . ?
C29 C30 1.504(13) . ?
C30 C31 1.512(12) . ?
C40 C41 1.515(15) . ?
C40 C42 1.544(12) . ?
C43 C45 1.524(14) . ?
C43 C44 1.526(13) . ?
C46 C48 1.539(13) . ?
C46 C47 1.540(14) . ?
C49 C51 1.505(13) . ?
C49 C50 1.535(15) . ?
O1 C63 1.341(18) . ?
O1 C60 1.355(16) . ?
C60 C61 1.368(17) . ?
C61 C62 1.486(18) . ?
C62 C63 1.466(18) . ?
O2 C69 1.372(19) . ?
O2 C66 1.394(19) . ?
C66 C67 1.450(18) . ?
C67 C68 1.460(19) . ?
C68 C69 1.462(19) . ?
C72 C73 1.450(18) . ?
C72 C71 1.474(19) . ?
C71 C70 1.54(5) . ?
O3 C73 1.386(19) . ?
O3 C70 1.388(19) . ?
